data_1541126
loop_
_publ_author_name
'Pfisterer, H.'
'Schubert, K.'

_publ_section_title
;
 Neue Phasen vom MnP (B-31)-Typ
;
_journal_name_full 'Zeitschrift fuer Metallkunde'
_journal_page_first 358
_journal_page_last 367
_journal_volume 41
_journal_year 1950
_chemical_formula_sum 'Ge Pd'
_chemical_name_systematic 'Pd Ge'
_space_group_IT_number 62
_symmetry_space_group_name_Hall '-P 2ac 2n'
_symmetry_space_group_name_H-M 'P n m a'
_cell_angle_alpha 90
_cell_angle_beta 90
_cell_angle_gamma 90
_cell_formula_units_Z 4
_cell_length_a 5.782
_cell_length_b 3.481
_cell_length_c 6.259
_cell_volume 125.976
_citation_journal_id_ASTM ZEMTAE
_cod_data_source_file Pfisterer_ZEMTAE_1950_1232.cif
_cod_data_source_block Ge1Pd1
_cod_original_cell_volume 125.9758
_cod_original_formula_sum 'Ge1 Pd1'
_cod_database_code 1541126

loop_
_symmetry_equiv_pos_as_xyz
x,y,z
-x+1/2,-y,z+1/2
x+1/2,-y+1/2,-z+1/2
-x,y+1/2,-z
-x,-y,-z
x-1/2,y,-z-1/2
-x-1/2,y-1/2,z-1/2
x,-y-1/2,z

loop_
_atom_site_label
_atom_site_type_symbol
_atom_site_fract_x
_atom_site_fract_y
_atom_site_fract_z
_atom_site_occupancy
_atom_site_U_iso_or_equiv
Ge1 Ge 0.19 0.25 0.575 1 0.0
Pd1 Pd 0.005 0.25 0.188 1 0.0
